data_4000292
_journal_name_full 'Chemistry of Materials'
_journal_paper_doi 10.1021/cm034328d
_journal_year 2003
_chemical_formula_sum 'Sb7.73 Ti10.84'
_chemical_formula_weight 1460
_space_group_IT_number 62
_symmetry_cell_setting orthorhombic
_symmetry_space_group_name_Hall '-P 2ac 2n'
_symmetry_space_group_name_H-M 'P n m a'
_atom_sites_solution_hydrogens geom
_atom_sites_solution_primary direct
_atom_sites_solution_secondary difmap
_cell_angle_alpha 90.00
_cell_angle_beta 90.00
_cell_angle_gamma 90.00
_cell_formula_units_Z 4
_cell_length_a 14.6228(9)
_cell_length_b 5.5972(4)
_cell_length_c 17.6440(10)
_cell_measurement_reflns_used ?
_cell_measurement_temperature 293(2)
_cell_measurement_theta_max ?
_cell_measurement_theta_min ?
_cell_volume 1444.1(2)
_diffrn_ambient_temperature 293(2)
_diffrn_measurement_device ?
_diffrn_measurement_method ?
_diffrn_radiation_monochromator graphite
_diffrn_radiation_source 'fine-focus sealed tube'
_diffrn_radiation_type MoK\a
_diffrn_radiation_wavelength 0.71073
_diffrn_reflns_av_R_equivalents 0.0000
_diffrn_reflns_av_sigmaI/netI 0.1698
_diffrn_reflns_limit_h_max 19
_diffrn_reflns_limit_h_min 0
_diffrn_reflns_limit_k_max 7
_diffrn_reflns_limit_k_min 0
_diffrn_reflns_limit_l_max 0
_diffrn_reflns_limit_l_min -23
_diffrn_reflns_number 2037
_diffrn_reflns_theta_max 28.90
_diffrn_reflns_theta_min 2.31
_diffrn_standards_decay_% ?
_diffrn_standards_interval_count ?
_diffrn_standards_interval_time ?
_diffrn_standards_number ?
_exptl_absorpt_coefficient_mu 19.759
_exptl_absorpt_correction_T_max 0.37
_exptl_absorpt_correction_T_min 0.33
_exptl_absorpt_correction_type numerical
_exptl_crystal_colour black
_exptl_crystal_density_diffrn 6.717
_exptl_crystal_density_meas ?
_exptl_crystal_density_method ?
_exptl_crystal_description needle
_exptl_crystal_F_000 2531
_exptl_crystal_size_max 0.05
_exptl_crystal_size_mid 0.01
_exptl_crystal_size_min 0.01
_refine_ls_extinction_coef 0.000007(6)
_refine_ls_extinction_expression Fc^*^=kFc[1+0.001xFc^2^\l^3^/sin(2\q)]^-1/4^
_refine_ls_extinction_method SHELXL
_refine_ls_goodness_of_fit_all 0.497
_refine_ls_goodness_of_fit_obs 0.655
_refine_ls_hydrogen_treatment ?
_refine_ls_matrix_type full
_refine_ls_number_parameters 110
_refine_ls_number_reflns 2037
_refine_ls_number_restraints 0
_refine_ls_restrained_S_all 0.497
_refine_ls_restrained_S_obs 0.655
_refine_ls_R_factor_all 0.0772
_refine_ls_R_factor_obs 0.0267
_refine_ls_shift/esd_max 0.000
_refine_ls_shift/esd_mean 0.000
_refine_ls_structure_factor_coef Fsqd
_refine_ls_weighting_details 'w=1/[\s^2^(Fo^2^)+(0.0000P)^2^+0.0000P] where P=(Fo^2^+2Fc^2^)/3'
_refine_ls_weighting_scheme calc
_refine_ls_wR_factor_all 0.0413
_refine_ls_wR_factor_obs 0.0361
_reflns_number_observed 954
_reflns_number_total 2037
_reflns_observed_criterion >2sigma(I)
_cod_depositor_comments
;
The following automatic conversions were performed:

'_refine_ls_weighting_scheme' value 'calc
w=1/[\s^2^(Fo^2^)+(0.0000P)^2^+0.0000P] where P=(Fo^2^+2Fc^2^)/3' was
changed to 'calc'. New tag '_refine_ls_weighting_details' was
created. The value of the new tag was set to
'w=1/[\s^2^(Fo^2^)+(0.0000P)^2^+0.0000P] where P=(Fo^2^+2Fc^2^)/3'.

Automatic conversion script
Id: cif_fix_values 3143 2015-03-26 13:38:13Z robertas 
;
_cod_original_sg_symbol_H-M Pnma
_cod_original_formula_sum Ti10.84Sb7.73
_cod_database_code 4000292

loop_
_symmetry_equiv_pos_as_xyz
'x, y, z'
'-x+1/2, -y, z+1/2'
'-x, y+1/2, -z'
'x+1/2, -y+1/2, -z+1/2'
'-x, -y, -z'
'x-1/2, y, -z-1/2'
'x, -y-1/2, z'
'-x-1/2, y-1/2, z-1/2'

loop_
_atom_site_aniso_label
_atom_site_aniso_U_11
_atom_site_aniso_U_22
_atom_site_aniso_U_33
_atom_site_aniso_U_23
_atom_site_aniso_U_13
_atom_site_aniso_U_12
Sb1 0.0060(5) 0.0085(5) 0.0070(5) 0.000 0.0001(4) 0.000
Sb2 0.0076(5) 0.0073(4) 0.0046(4) 0.000 -0.0002(4) 0.000
Sb3 0.0078(6) 0.0091(5) 0.0043(4) 0.000 -0.0004(4) 0.000
Sb4 0.0170(6) 0.0093(5) 0.0076(4) 0.000 0.0054(4) 0.000
Sb5 0.0071(5) 0.0084(5) 0.0203(5) 0.000 -0.0009(4) 0.000
Sb6 0.0101(6) 0.0451(8) 0.0102(4) 0.000 -0.0015(4) 0.000
Sb7 0.0091(4) 0.0172(4) 0.0084(3) 0.0021(3) -0.0007(3) -0.0024(4)
TB7 0.0091(4) 0.0172(4) 0.0084(3) 0.0021(3) -0.0007(3) -0.0024(4)
Ti1 0.0081(14) 0.0146(13) 0.0065(11) 0.000 -0.0003(11) 0.000
Ti2 0.0098(15) 0.0117(14) 0.0051(12) 0.000 0.0012(11) 0.000
Ti3 0.0103(14) 0.0080(12) 0.0044(11) 0.000 0.0012(11) 0.000
Ti4 0.007(2) 0.0081(12) 0.0089(12) 0.000 -0.0005(11) 0.000
Ti5 0.0088(14) 0.0127(13) 0.0067(13) 0.000 0.0002(10) 0.000
Ti6 0.005(2) 0.033(3) 0.015(2) 0.000 -0.001(2) 0.000
Ti7 0.017(2) 0.037(3) 0.005(2) 0.000 0.0033(14) 0.000
Ti8 0.0075(9) 0.0061(8) 0.0071(7) -0.0010(7) 0.0000(6) 0.0017(9)
Ti9 0.0042(10) 0.0099(9) 0.0092(7) -0.0023(8) 0.0011(6) -0.0013(9)

loop_
_atom_site_label
_atom_site_type_symbol
_atom_site_fract_x
_atom_site_fract_y
_atom_site_fract_z
_atom_site_U_iso_or_equiv
_atom_site_thermal_displace_type
_atom_site_occupancy
_atom_site_calc_flag
_atom_site_refinement_flags
_atom_site_disorder_group
Sb1 Sb 0.29577(7) 0.2500 0.30250(5) 0.0071(2) Uani 1 d S .
Sb2 Sb 0.43936(8) 0.2500 0.51761(5) 0.0065(2) Uani 1 d S .
Sb3 Sb 0.08212(7) 0.2500 0.19467(5) 0.0071(2) Uani 1 d S .
Sb4 Sb 0.23033(8) 0.2500 0.90905(5) 0.0113(2) Uani 1 d S .
Sb5 Sb 0.01601(8) 0.2500 0.73966(6) 0.0120(2) Uani 1 d S .
Sb6 Sb 0.04852(8) 0.2500 0.43805(6) 0.0218(3) Uani 1 d S .
Sb7 Sb 0.28753(5) 0.0036(2) 0.10813(4) 0.0116(2) Uani 0.867(5) d P .
TB7 Ti 0.28753(5) 0.0036(2) 0.10813(4) 0.0116(2) Uani 0.133(5) d P .
Ti1 Ti 0.4332(2) 0.2500 0.19206(14) 0.0097(5) Uani 1 d S .
Ti2 Ti 0.1257(2) 0.2500 0.04007(14) 0.0089(6) Uani 1 d S .
Ti3 Ti 0.2013(2) 0.2500 0.74941(15) 0.0076(5) Uani 1 d S .
Ti4 Ti 0.3663(2) 0.2500 0.66272(14) 0.0080(6) Uani 1 d S .
Ti5 Ti 0.2475(2) 0.2500 0.46618(14) 0.0094(6) Uani 1 d S .
Ti6 Ti 0.3822(3) 0.2500 0.9922(2) 0.0176(14) Uani 0.753(13) d SP .
Ti7 Ti 0.0432(3) 0.2500 0.5911(2) 0.0195(14) Uani 0.819(13) d SP .
Ti8 Ti 0.06186(13) 0.0042(3) 0.87923(8) 0.0069(3) Uani 1 d . .
Ti9 Ti 0.36578(12) 0.0082(3) 0.82343(9) 0.0078(4) Uani 1 d . .
